data_7701645
loop_
_publ_author_name
'Ordyszewska, Anna'
'Szynkiewicz, Natalia'
'Perzanowski, Emil'
'Chojnacki, Jaros\/law'
'Wi\'sniewska, Aleksandra'
'Grubba, Rafa\/l'

_publ_section_title
;
 Structural and spectroscopic analysis of a new family of monomeric
 diphosphinoboranes.
;
_journal_issue 33
_journal_name_full 'Dalton transactions (Cambridge, England : 2003)'
_journal_page_first 12482
_journal_page_last 12495
_journal_paper_doi 10.1039/c9dt02195g
_journal_volume 48
_journal_year 2019
_chemical_formula_moiety 'C30 H49 B P2'
_chemical_formula_sum 'C30 H49 B P2'
_chemical_formula_weight 482.44
_space_group_IT_number 15
_space_group_name_Hall '-I 2ya'
_space_group_name_H-M_alt 'I 1 2/a 1'
_symmetry_cell_setting monoclinic
_symmetry_Int_Tables_number 15
_symmetry_space_group_name_Hall '-I 2ya'
_symmetry_space_group_name_H-M 'I 1 2/a 1'
_atom_sites_solution_hydrogens geom
_atom_sites_solution_primary direct
_audit_creation_date 2019-02-13T14:32:23-00:00
_audit_creation_method 'WinGX routine CIF_UPDATE'
_audit_update_record
;
2019-02-13 deposited with the CCDC.	2019-07-30 downloaded from the CCDC.
;
_cell_angle_alpha 90
_cell_angle_beta 90.429(4)
_cell_angle_gamma 90
_cell_formula_units_Z 8
_cell_length_a 26.9740(15)
_cell_length_b 6.4025(3)
_cell_length_c 33.1460(15)
_cell_measurement_reflns_used 42855
_cell_measurement_temperature 120(2)
_cell_measurement_theta_max 29.5
_cell_measurement_theta_min 2.89
_cell_volume 5724.2(5)
_computing_cell_refinement 'X-Area Recipe 1.33.0.0 (STOE, 2015)'
_computing_data_collection 'X-Area WinXpose 2.0.22.0 (STOE, 2016)'
_computing_data_reduction 'X-Area Integrate 1.72.0.0 (STOE, 2018) X-Area X-Red32 1.63.4.0 (STOE, 2017)'
_computing_molecular_graphics 'Olex2 (Dolomanov et al., 2009)'
_computing_publication_material 'Olex2 (Dolomanov et al., 2009)'
_computing_structure_refinement 'SHELXL-2018/3 (Sheldrick, 2018)'
_computing_structure_solution 'SHELXT 2014/5 (Sheldrick, 2014)'
_diffrn_ambient_temperature 120(2)
_diffrn_detector 'image plate (34 cm diameter)'
_diffrn_detector_area_resol_mean 6.67
_diffrn_detector_type 'STOE Imaging Plate'
_diffrn_measured_fraction_theta_full 0.999
_diffrn_measured_fraction_theta_max 0.985
_diffrn_measurement_device '2-circle diffractometer'
_diffrn_measurement_device_type 'STOE IPDS 2T'
_diffrn_measurement_method 'rotation method, \w scans'
_diffrn_radiation_monochromator 'parabolic x-ray mirror'
_diffrn_radiation_probe x-ray
_diffrn_radiation_type MoK\a
_diffrn_radiation_wavelength 0.71073
_diffrn_reflns_av_R_equivalents 0.047
_diffrn_reflns_av_unetI/netI 0.0275
_diffrn_reflns_Laue_measured_fraction_full 0.999
_diffrn_reflns_Laue_measured_fraction_max 0.985
_diffrn_reflns_limit_h_max 36
_diffrn_reflns_limit_h_min -36
_diffrn_reflns_limit_k_max 8
_diffrn_reflns_limit_k_min -8
_diffrn_reflns_limit_l_max 45
_diffrn_reflns_limit_l_min -45
_diffrn_reflns_number 39521
_diffrn_reflns_point_group_measured_fraction_full 0.999
_diffrn_reflns_point_group_measured_fraction_max 0.985
_diffrn_reflns_theta_full 25.242
_diffrn_reflns_theta_max 29.331
_diffrn_reflns_theta_min 2.895
_diffrn_source 'GeniX Mo, 0.05 x 0.05 mm2 microfocus'
_exptl_absorpt_coefficient_mu 0.168
_exptl_absorpt_correction_type none
_exptl_crystal_colour colourless
_exptl_crystal_density_diffrn 1.12
_exptl_crystal_density_method 'not measured'
_exptl_crystal_description needle
_exptl_crystal_F_000 2112
_exptl_crystal_size_max 0.25
_exptl_crystal_size_mid 0.12
_exptl_crystal_size_min 0.09
_refine_diff_density_max 0.312
_refine_diff_density_min -0.523
_refine_diff_density_rms 0.045
_refine_ls_extinction_method none
_refine_ls_goodness_of_fit_ref 1.037
_refine_ls_hydrogen_treatment constr
_refine_ls_matrix_type full
_refine_ls_number_parameters 323
_refine_ls_number_reflns 7736
_refine_ls_number_restraints 15
_refine_ls_restrained_S_all 1.059
_refine_ls_R_factor_all 0.0623
_refine_ls_R_factor_gt 0.0477
_refine_ls_shift/su_max 0.001
_refine_ls_shift/su_mean 0
_refine_ls_structure_factor_coef Fsqd
_refine_ls_weighting_details 'w=1/[\s^2^(Fo^2^)+(0.0589P)^2^+5.3075P] where P=(Fo^2^+2Fc^2^)/3'
_refine_ls_weighting_scheme calc
_refine_ls_wR_factor_gt 0.1231
_refine_ls_wR_factor_ref 0.1307
_reflns_Friedel_coverage 0
_reflns_number_gt 6147
_reflns_number_total 7736
_reflns_threshold_expression 'I > 2\s(I)'
_cod_data_source_file c9dt02195g2.cif
_cod_data_source_block 9
_cod_original_sg_symbol_H-M 'I 2/a'
_cod_database_code 7701645

loop_
_symmetry_equiv_pos_as_xyz
'x, y, z'
'-x+1/2, y, -z'
'x+1/2, y+1/2, z+1/2'
'-x+1, y+1/2, -z+1/2'
'-x, -y, -z'
'x-1/2, -y, z'
'-x+1/2, -y+1/2, -z+1/2'
'x, -y+1/2, z+1/2'

loop_
_atom_site_label
_atom_site_type_symbol
_atom_site_fract_x
_atom_site_fract_y
_atom_site_fract_z
_atom_site_U_iso_or_equiv
_atom_site_adp_type
_atom_site_occupancy
_atom_site_site_symmetry_order
_atom_site_calc_flag
_atom_site_refinement_flags_posn
_atom_site_refinement_flags_adp
_atom_site_refinement_flags_occupancy
_atom_site_disorder_assembly
_atom_site_disorder_group
P1 P 0.08712(2) 0.81478(6) 0.10886(2) 0.03140(10) Uani 1 1 d . . . . .
P2 P 0.15324(2) 0.41451(6) 0.15094(2) 0.03139(10) Uani 1 1 d . . . . .
C1 C 0.05118(6) 0.5269(3) 0.16908(4) 0.0354(3) Uani 1 1 d . . . . .
C2 C 0.03248(7) 0.3237(3) 0.16851(5) 0.0402(4) Uani 1 1 d . . . . .
H2 H 0.04993 0.218274 0.154295 0.048 Uiso 1 1 calc R U . . .
C3 C -0.01105(8) 0.2722(4) 0.18825(6) 0.0546(5) Uani 1 1 d . . . . .
H3 H -0.023665 0.133802 0.186821 0.066 Uiso 1 1 calc R U . . .
C4 C -0.03613(8) 0.4239(4) 0.21012(7) 0.0643(7) Uani 1 1 d . . . . .
H4 H -0.065925 0.389436 0.223691 0.077 Uiso 1 1 calc R U . . .
C5 C -0.01766(9) 0.6240(4) 0.21205(6) 0.0581(6) Uani 1 1 d . . . . .
H5 H -0.034377 0.726972 0.22746 0.07 Uiso 1 1 calc R U . . .
C6 C 0.02507(7) 0.6756(3) 0.19167(5) 0.0445(4) Uani 1 1 d . . . . .
H6 H 0.037088 0.814919 0.192963 0.053 Uiso 1 1 calc R U . . .
C7 C 0.02790(10) 0.7948(4) 0.07889(9) 0.0327(5) Uani 0.712(4) 1 d . . P A 1
H7 H 0.034914 0.858428 0.051977 0.039 Uiso 0.712(4) 1 calc R U P A 1
C8 C 0.00923(17) 0.5735(7) 0.07044(15) 0.0360(9) Uani 0.712(4) 1 d . . P A 1
H8A H 0.035841 0.492837 0.057169 0.043 Uiso 0.712(4) 1 calc R U P A 1
H8B H 0.001724 0.504114 0.096383 0.043 Uiso 0.712(4) 1 calc R U P A 1
C9 C -0.03656(11) 0.5698(5) 0.04396(10) 0.0474(7) Uani 0.712(4) 1 d . . P A 1
H9A H -0.028649 0.628354 0.017126 0.057 Uiso 0.712(4) 1 calc R U P A 1
H9B H -0.047728 0.423749 0.040167 0.057 Uiso 0.712(4) 1 calc R U P A 1
C10 C -0.07751(10) 0.6959(5) 0.06295(9) 0.0509(8) Uani 0.712(4) 1 d . . P A 1
H10A H -0.085085 0.641323 0.090163 0.061 Uiso 0.712(4) 1 calc R U P A 1
H10B H -0.107992 0.688571 0.046187 0.061 Uiso 0.712(4) 1 calc R U P A 1
C11 C -0.0588(2) 0.9249(9) 0.0658(2) 0.080(2) Uani 0.712(4) 1 d . . P A 1
H11A H -0.085552 1.018028 0.075293 0.096 Uiso 0.712(4) 1 calc R U P A 1
H11B H -0.047601 0.974473 0.039058 0.096 Uiso 0.712(4) 1 calc R U P A 1
C12 C -0.01368(10) 0.9242(4) 0.09717(8) 0.0448(7) Uani 0.712(4) 1 d . . P A 1
H12A H -0.002169 1.068731 0.102258 0.054 Uiso 0.712(4) 1 calc R U P A 1
H12B H -0.024216 0.862449 0.123106 0.054 Uiso 0.712(4) 1 calc R U P A 1
C7A C 0.0232(3) 0.7568(11) 0.0909(2) 0.035(2) Uiso 0.288(4) 1 d D . P A 2
H7A H 0.001887 0.74587 0.11534 0.042 Uiso 0.288(4) 1 calc R U P A 2
C8A C 0.0176(4) 0.5474(17) 0.0672(4) 0.027(2) Uiso 0.288(4) 1 d D . P A 2
H8C H 0.031613 0.429328 0.08284 0.032 Uiso 0.288(4) 1 calc R U P A 2
H8D H 0.034469 0.555208 0.040826 0.032 Uiso 0.288(4) 1 calc R U P A 2
C9A C -0.0415(3) 0.5208(12) 0.0612(2) 0.0445(18) Uiso 0.288(4) 1 d D . P A 2
H9C H -0.048503 0.388779 0.046696 0.053 Uiso 0.288(4) 1 calc R U P A 2
H9D H -0.057613 0.513633 0.087903 0.053 Uiso 0.288(4) 1 calc R U P A 2
C10A C -0.0629(3) 0.7067(10) 0.0370(2) 0.0420(15) Uiso 0.288(4) 1 d D . P A 2
H10C H -0.097751 0.681797 0.02879 0.05 Uiso 0.288(4) 1 calc R U P A 2
H10D H -0.042857 0.736967 0.012743 0.05 Uiso 0.288(4) 1 calc R U P A 2
C11A C -0.0582(4) 0.900(2) 0.0717(3) 0.042(2) Uiso 0.288(4) 1 d D . P A 2
H11C H -0.078597 1.023692 0.06454 0.051 Uiso 0.288(4) 1 calc R U P A 2
H11D H -0.066213 0.852271 0.09924 0.051 Uiso 0.288(4) 1 calc R U P A 2
C12A C 0.0031(2) 0.9429(9) 0.06538(17) 0.0352(14) Uiso 0.288(4) 1 d D . P A 2
H12C H 0.01286 0.932652 0.036727 0.042 Uiso 0.288(4) 1 calc R U P A 2
H12D H 0.013617 1.079513 0.076494 0.042 Uiso 0.288(4) 1 calc R U P A 2
C13 C 0.13485(6) 0.8486(2) 0.06957(4) 0.0298(3) Uani 1 1 d . . . . .
H13 H 0.167576 0.838072 0.083802 0.036 Uiso 1 1 calc R U . . .
C14 C 0.13297(6) 1.0690(2) 0.05107(5) 0.0342(3) Uani 1 1 d . . . . .
H14A H 0.101676 1.086331 0.035642 0.041 Uiso 1 1 calc R U . . .
H14B H 0.133578 1.174508 0.072901 0.041 Uiso 1 1 calc R U . . .
C15 C 0.17698(7) 1.1040(3) 0.02315(5) 0.0368(3) Uani 1 1 d . . . . .
H15A H 0.174034 1.243553 0.01047 0.044 Uiso 1 1 calc R U . . .
H15B H 0.208039 1.101607 0.039238 0.044 Uiso 1 1 calc R U . . .
C16 C 0.17967(7) 0.9379(2) -0.00977(5) 0.0350(3) Uani 1 1 d . . . . .
H16A H 0.150841 0.953096 -0.028196 0.042 Uiso 1 1 calc R U . . .
H16B H 0.210146 0.958978 -0.025727 0.042 Uiso 1 1 calc R U . . .
C17 C 0.17994(7) 0.7185(2) 0.00805(5) 0.0352(3) Uani 1 1 d . . . . .
H17A H 0.211123 0.696828 0.023424 0.042 Uiso 1 1 calc R U . . .
H17B H 0.178841 0.614865 -0.014102 0.042 Uiso 1 1 calc R U . . .
C18 C 0.13580(6) 0.6835(2) 0.03593(4) 0.0327(3) Uani 1 1 d . . . . .
H18A H 0.138059 0.542505 0.048071 0.039 Uiso 1 1 calc R U . . .
H18B H 0.104622 0.691023 0.020046 0.039 Uiso 1 1 calc R U . . .
C19 C 0.21054(6) 0.5054(2) 0.12621(4) 0.0307(3) Uani 1 1 d . . . . .
H19 H 0.200957 0.543532 0.09795 0.037 Uiso 1 1 calc R U . . .
C20 C 0.23627(6) 0.6980(2) 0.14421(4) 0.0330(3) Uani 1 1 d . . . . .
H20A H 0.212514 0.81578 0.145103 0.04 Uiso 1 1 calc R U . . .
H20B H 0.247058 0.667159 0.172192 0.04 Uiso 1 1 calc R U . . .
C21 C 0.28120(7) 0.7605(3) 0.11913(5) 0.0376(4) Uani 1 1 d . . . . .
H21A H 0.269902 0.804813 0.091966 0.045 Uiso 1 1 calc R U . . .
H21B H 0.297969 0.880903 0.132084 0.045 Uiso 1 1 calc R U . . .
C22 C 0.31789(7) 0.5817(3) 0.11499(5) 0.0405(4) Uani 1 1 d . . . . .
H22A H 0.332595 0.549908 0.141746 0.049 Uiso 1 1 calc R U . . .
H22B H 0.345023 0.624627 0.096832 0.049 Uiso 1 1 calc R U . . .
C23 C 0.29291(7) 0.3856(3) 0.09811(5) 0.0384(4) Uani 1 1 d . . . . .
H23A H 0.282552 0.411214 0.06983 0.046 Uiso 1 1 calc R U . . .
H23B H 0.317034 0.269004 0.098187 0.046 Uiso 1 1 calc R U . . .
C24 C 0.24766(6) 0.3236(2) 0.12287(5) 0.0335(3) Uani 1 1 d . . . . .
H24A H 0.258531 0.280872 0.150246 0.04 Uiso 1 1 calc R U . . .
H24B H 0.231092 0.202495 0.109988 0.04 Uiso 1 1 calc R U . . .
C25 C 0.16968(6) 0.3909(2) 0.20558(4) 0.0322(3) Uani 1 1 d . . . . .
H25 H 0.206109 0.362389 0.206802 0.039 Uiso 1 1 calc R U . . .
C26 C 0.14437(7) 0.2024(3) 0.22495(5) 0.0378(4) Uani 1 1 d . . . . .
H26A H 0.152075 0.075173 0.209242 0.045 Uiso 1 1 calc R U . . .
H26B H 0.107988 0.222853 0.224305 0.045 Uiso 1 1 calc R U . . .
C27 C 0.16172(8) 0.1727(3) 0.26878(5) 0.0431(4) Uani 1 1 d . . . . .
H27A H 0.14375 0.053712 0.280903 0.052 Uiso 1 1 calc R U . . .
H27B H 0.197568 0.139623 0.269263 0.052 Uiso 1 1 calc R U . . .
C28 C 0.15241(8) 0.3690(3) 0.29358(5) 0.0445(4) Uani 1 1 d . . . . .
H28A H 0.11632 0.395787 0.294969 0.053 Uiso 1 1 calc R U . . .
H28B H 0.164992 0.347971 0.321418 0.053 Uiso 1 1 calc R U . . .
C29 C 0.17806(8) 0.5558(3) 0.27486(5) 0.0433(4) Uani 1 1 d . . . . .
H29A H 0.214395 0.534045 0.275692 0.052 Uiso 1 1 calc R U . . .
H29B H 0.170475 0.682594 0.290761 0.052 Uiso 1 1 calc R U . . .
C30 C 0.16111(7) 0.5884(3) 0.23084(5) 0.0394(4) Uani 1 1 d . . . . .
H30A H 0.125426 0.624528 0.230249 0.047 Uiso 1 1 calc R U . . .
H30B H 0.179712 0.706298 0.218961 0.047 Uiso 1 1 calc R U . . .
B1 B 0.09794(7) 0.5871(3) 0.14336(5) 0.0329(4) Uani 1 1 d . . . . .

loop_
_atom_site_aniso_label
_atom_site_aniso_U_11
_atom_site_aniso_U_22
_atom_site_aniso_U_33
_atom_site_aniso_U_23
_atom_site_aniso_U_13
_atom_site_aniso_U_12
P1 0.0381(2) 0.0320(2) 0.02401(18) -0.00380(14) -0.00257(14) -0.00084(16)
P2 0.0401(2) 0.0306(2) 0.02337(18) -0.00269(14) -0.00087(15) -0.00211(16)
C1 0.0414(9) 0.0420(9) 0.0227(6) 0.0023(6) -0.0009(6) 0.0025(7)
C2 0.0407(9) 0.0454(10) 0.0345(8) 0.0082(7) 0.0019(7) 0.0007(7)
C3 0.0481(11) 0.0573(12) 0.0585(12) 0.0268(10) 0.0090(9) 0.0005(9)
C4 0.0507(12) 0.0833(17) 0.0592(13) 0.0350(12) 0.0202(10) 0.0174(11)
C5 0.0620(13) 0.0709(15) 0.0415(10) 0.0166(10) 0.0167(9) 0.0231(11)
C6 0.0516(10) 0.0518(11) 0.0303(8) 0.0019(7) 0.0058(7) 0.0104(8)
C7 0.0372(13) 0.0307(12) 0.0300(13) -0.0028(11) -0.0032(10) -0.0034(9)
C8 0.0400(19) 0.0312(17) 0.0368(16) -0.0070(12) -0.0057(15) 0.0042(14)
C9 0.0540(17) 0.0429(15) 0.0450(16) -0.0068(13) -0.0148(13) -0.0107(12)
C10 0.0407(14) 0.0606(18) 0.0514(16) 0.0016(13) -0.0092(12) -0.0093(12)
C11 0.064(3) 0.043(2) 0.131(5) 0.003(2) -0.062(3) 0.0064(16)
C12 0.0432(14) 0.0438(14) 0.0473(14) -0.0117(11) -0.0096(11) 0.0050(11)
C13 0.0381(8) 0.0280(7) 0.0234(6) -0.0019(5) -0.0037(6) 0.0005(6)
C14 0.0471(9) 0.0265(7) 0.0288(7) -0.0022(6) -0.0003(6) 0.0015(6)
C15 0.0491(10) 0.0276(7) 0.0338(8) -0.0008(6) 0.0026(7) -0.0005(7)
C16 0.0474(9) 0.0309(8) 0.0269(7) 0.0002(6) 0.0012(6) 0.0006(7)
C17 0.0490(9) 0.0292(7) 0.0274(7) -0.0036(6) 0.0017(6) 0.0022(7)
C18 0.0465(9) 0.0262(7) 0.0253(7) -0.0032(5) -0.0010(6) -0.0008(6)
C19 0.0410(8) 0.0281(7) 0.0231(6) 0.0004(5) -0.0025(6) 0.0003(6)
C20 0.0433(9) 0.0284(7) 0.0275(7) 0.0005(6) -0.0024(6) -0.0024(6)
C21 0.0485(10) 0.0310(8) 0.0331(8) 0.0055(6) -0.0024(7) -0.0057(7)
C22 0.0416(9) 0.0407(9) 0.0392(8) 0.0066(7) 0.0015(7) -0.0029(7)
C23 0.0445(9) 0.0359(8) 0.0347(8) 0.0032(6) 0.0053(7) 0.0034(7)
C24 0.0439(9) 0.0282(7) 0.0285(7) 0.0010(6) 0.0007(6) 0.0006(6)
C25 0.0438(9) 0.0290(7) 0.0239(6) -0.0011(5) -0.0009(6) -0.0013(6)
C26 0.0521(10) 0.0318(8) 0.0295(7) 0.0030(6) -0.0023(7) -0.0044(7)
C27 0.0559(11) 0.0396(9) 0.0338(8) 0.0096(7) -0.0052(7) -0.0037(8)
C28 0.0548(11) 0.0536(11) 0.0251(7) 0.0034(7) -0.0034(7) 0.0009(9)
C29 0.0626(12) 0.0393(9) 0.0278(7) -0.0045(7) -0.0077(7) 0.0012(8)
C30 0.0620(11) 0.0293(8) 0.0268(7) -0.0028(6) -0.0046(7) 0.0026(7)
B1 0.0424(10) 0.0328(9) 0.0236(7) -0.0059(6) -0.0011(7) -0.0027(7)

loop_
_atom_type_symbol
_atom_type_description
_atom_type_scat_dispersion_real
_atom_type_scat_dispersion_imag
_atom_type_scat_source
C C 0.0033 0.0016 'International Tables Vol C Tables 4.2.6.8 and 6.1.1.4'
H H 0 0 'International Tables Vol C Tables 4.2.6.8 and 6.1.1.4'
B B 0.0013 0.0007 'International Tables Vol C Tables 4.2.6.8 and 6.1.1.4'
P P 0.1023 0.0942 'International Tables Vol C Tables 4.2.6.8 and 6.1.1.4'

loop_
_geom_angle_atom_site_label_1
_geom_angle_atom_site_label_2
_geom_angle_atom_site_label_3
_geom_angle
C13 P1 C7A 116.5(2)
C13 P1 B1 114.48(8)
C7A P1 B1 100.4(2)
C13 P1 C7 103.24(11)
B1 P1 C7 113.43(12)
C19 P2 C25 105.20(7)
C19 P2 B1 115.01(8)
C25 P2 B1 111.16(7)
C2 C1 C6 117.18(16)
C2 C1 B1 120.78(15)
C6 C1 B1 121.96(16)
C3 C2 C1 121.48(19)
C3 C2 H2 119.3
C1 C2 H2 119.3
C2 C3 C4 119.7(2)
C2 C3 H3 120.1
C4 C3 H3 120.1
C5 C4 C3 119.8(2)
C5 C4 H4 120.1
C3 C4 H4 120.1
C4 C5 C6 120.2(2)
C4 C5 H5 119.9
C6 C5 H5 119.9
C5 C6 C1 121.5(2)
C5 C6 H6 119.2
C1 C6 H6 119.2
C12 C7 C8 109.5(3)
C12 C7 P1 112.23(17)
C8 C7 P1 115.9(2)
C12 C7 H7 106.2
C8 C7 H7 106.1
P1 C7 H7 106.2
C9 C8 C7 112.8(3)
C9 C8 H8A 109
C7 C8 H8A 109
C9 C8 H8B 109
C7 C8 H8B 109
H8A C8 H8B 107.8
C10 C9 C8 110.3(3)
C10 C9 H9A 109.6
C8 C9 H9A 109.6
C10 C9 H9B 109.6
C8 C9 H9B 109.6
H9A C9 H9B 108.1
C9 C10 C11 106.9(3)
C9 C10 H10A 110.3
C11 C10 H10A 110.3
C9 C10 H10B 110.3
C11 C10 H10B 110.3
H10A C10 H10B 108.6
C10 C11 C12 106.4(3)
C10 C11 H11A 110.4
C12 C11 H11A 110.4
C10 C11 H11B 110.4
C12 C11 H11B 110.4
H11A C11 H11B 108.6
C7 C12 C11 107.6(3)
C7 C12 H12A 110.2
C11 C12 H12A 110.2
C7 C12 H12B 110.2
C11 C12 H12B 110.2
H12A C12 H12B 108.5
C12A C7A C8A 110.6(7)
C12A C7A P1 109.9(5)
C8A C7A P1 114.8(6)
C12A C7A H7A 107
C8A C7A H7A 107
P1 C7A H7A 107
C7A C8A C9A 104.2(7)
C7A C8A H8C 110.9
C9A C8A H8C 110.9
C7A C8A H8D 110.9
C9A C8A H8D 110.9
H8C C8A H8D 108.9
C10A C9A C8A 110.3(7)
C10A C9A H9C 109.6
C8A C9A H9C 109.6
C10A C9A H9D 109.6
C8A C9A H9D 109.6
H9C C9A H9D 108.1
C9A C10A C11A 100.7(7)
C9A C10A H10C 111.6
C11A C10A H10C 111.6
C9A C10A H10D 111.6
C11A C10A H10D 111.6
H10C C10A H10D 109.4
C12A C11A C10A 95.9(6)
C12A C11A H11C 112.6
C10A C11A H11C 112.6
C12A C11A H11D 112.6
C10A C11A H11D 112.6
H11C C11A H11D 110.1
C7A C12A C11A 98.5(6)
C7A C12A H12C 112.1
C11A C12A H12C 112.1
C7A C12A H12D 112.1
C11A C12A H12D 112.1
H12C C12A H12D 109.7
C18 C13 C14 110.02(12)
C18 C13 P1 116.44(11)
C14 C13 P1 111.51(11)
C18 C13 H13 106
C14 C13 H13 106
P1 C13 H13 106
C15 C14 C13 110.66(13)
C15 C14 H14A 109.5
C13 C14 H14A 109.5
C15 C14 H14B 109.5
C13 C14 H14B 109.5
H14A C14 H14B 108.1
C16 C15 C14 111.86(14)
C16 C15 H15A 109.2
C14 C15 H15A 109.2
C16 C15 H15B 109.2
C14 C15 H15B 109.2
H15A C15 H15B 107.9
C17 C16 C15 111.44(13)
C17 C16 H16A 109.3
C15 C16 H16A 109.3
C17 C16 H16B 109.3
C15 C16 H16B 109.3
H16A C16 H16B 108
C16 C17 C18 111.59(13)
C16 C17 H17A 109.3
C18 C17 H17A 109.3
C16 C17 H17B 109.3
C18 C17 H17B 109.3
H17A C17 H17B 108
C17 C18 C13 110.77(13)
C17 C18 H18A 109.5
C13 C18 H18A 109.5
C17 C18 H18B 109.5
C13 C18 H18B 109.5
H18A C18 H18B 108.1
C20 C19 C24 110.08(13)
C20 C19 P2 117.25(11)
C24 C19 P2 109.88(11)
C20 C19 H19 106.3
C24 C19 H19 106.3
P2 C19 H19 106.3
C21 C20 C19 110.94(13)
C21 C20 H20A 109.5
C19 C20 H20A 109.5
C21 C20 H20B 109.5
C19 C20 H20B 109.5
H20A C20 H20B 108
C22 C21 C20 111.81(13)
C22 C21 H21A 109.3
C20 C21 H21A 109.3
C22 C21 H21B 109.3
C20 C21 H21B 109.3
H21A C21 H21B 107.9
C21 C22 C23 111.48(15)
C21 C22 H22A 109.3
C23 C22 H22A 109.3
C21 C22 H22B 109.3
C23 C22 H22B 109.3
H22A C22 H22B 108
C24 C23 C22 111.60(14)
C24 C23 H23A 109.3
C22 C23 H23A 109.3
C24 C23 H23B 109.3
C22 C23 H23B 109.3
H23A C23 H23B 108
C23 C24 C19 111.38(13)
C23 C24 H24A 109.4
C19 C24 H24A 109.4
C23 C24 H24B 109.4
C19 C24 H24B 109.4
H24A C24 H24B 108
C26 C25 C30 110.54(13)
C26 C25 P2 111.56(11)
C30 C25 P2 115.27(11)
C26 C25 H25 106.3
C30 C25 H25 106.3
P2 C25 H25 106.3
C25 C26 C27 111.17(14)
C25 C26 H26A 109.4
C27 C26 H26A 109.4
C25 C26 H26B 109.4
C27 C26 H26B 109.4
H26A C26 H26B 108
C28 C27 C26 110.99(14)
C28 C27 H27A 109.4
C26 C27 H27A 109.4
C28 C27 H27B 109.4
C26 C27 H27B 109.4
H27A C27 H27B 108
C29 C28 C27 110.63(14)
C29 C28 H28A 109.5
C27 C28 H28A 109.5
C29 C28 H28B 109.5
C27 C28 H28B 109.5
H28A C28 H28B 108.1
C28 C29 C30 111.16(15)
C28 C29 H29A 109.4
C30 C29 H29A 109.4
C28 C29 H29B 109.4
C30 C29 H29B 109.4
H29A C29 H29B 108
C25 C30 C29 111.14(14)
C25 C30 H30A 109.4
C29 C30 H30A 109.4
C25 C30 H30B 109.4
C29 C30 H30B 109.4
H30A C30 H30B 108
C1 B1 P2 115.04(12)
C1 B1 P1 113.51(12)
P2 B1 P1 131.40(10)

loop_
_geom_bond_atom_site_label_1
_geom_bond_atom_site_label_2
_geom_bond_distance
P1 C13 1.8510(16)
P1 C7A 1.857(8)
P1 B1 1.8742(19)
P1 C7 1.879(3)
P2 C19 1.8488(16)
P2 C25 1.8675(15)
P2 B1 1.872(2)
C1 C2 1.395(3)
C1 C6 1.404(2)
C1 B1 1.576(2)
C2 C3 1.388(3)
C2 H2 0.95
C3 C4 1.391(3)
C3 H3 0.95
C4 C5 1.376(4)
C4 H4 0.95
C5 C6 1.381(3)
C5 H5 0.95
C6 H6 0.95
C7 C12 1.523(4)
C7 C8 1.529(5)
C7 H7 1
C8 C9 1.510(5)
C8 H8A 0.99
C8 H8B 0.99
C9 C10 1.510(4)
C9 H9A 0.99
C9 H9B 0.99
C10 C11 1.554(6)
C10 H10A 0.99
C10 H10B 0.99
C11 C12 1.594(5)
C11 H11A 0.99
C11 H11B 0.99
C12 H12A 0.99
C12 H12B 0.99
C7A C12A 1.557(8)
C7A C8A 1.561(10)
C7A H7A 1
C8A C9A 1.613(10)
C8A H8C 0.99
C8A H8D 0.99
C9A C10A 1.546(9)
C9A H9C 0.99
C9A H9D 0.99
C10A C11A 1.695(11)
C10A H10C 0.99
C10A H10D 0.99
C11A C12A 1.690(11)
C11A H11C 0.99
C11A H11D 0.99
C12A H12C 0.99
C12A H12D 0.99
C13 C18 1.537(2)
C13 C14 1.539(2)
C13 H13 1
C14 C15 1.527(2)
C14 H14A 0.99
C14 H14B 0.99
C15 C16 1.526(2)
C15 H15A 0.99
C15 H15B 0.99
C16 C17 1.524(2)
C16 H16A 0.99
C16 H16B 0.99
C17 C18 1.529(2)
C17 H17A 0.99
C17 H17B 0.99
C18 H18A 0.99
C18 H18B 0.99
C19 C20 1.534(2)
C19 C24 1.540(2)
C19 H19 1
C20 C21 1.528(2)
C20 H20A 0.99
C20 H20B 0.99
C21 C22 1.520(2)
C21 H21A 0.99
C21 H21B 0.99
C22 C23 1.529(2)
C22 H22A 0.99
C22 H22B 0.99
C23 C24 1.528(2)
C23 H23A 0.99
C23 H23B 0.99
C24 H24A 0.99
C24 H24B 0.99
C25 C26 1.530(2)
C25 C30 1.535(2)
C25 H25 1
C26 C27 1.535(2)
C26 H26A 0.99
C26 H26B 0.99
C27 C28 1.523(3)
C27 H27A 0.99
C27 H27B 0.99
C28 C29 1.517(3)
C28 H28A 0.99
C28 H28B 0.99
C29 C30 1.540(2)
C29 H29A 0.99
C29 H29B 0.99
C30 H30A 0.99
C30 H30B 0.99

loop_
_geom_torsion_atom_site_label_1
_geom_torsion_atom_site_label_2
_geom_torsion_atom_site_label_3
_geom_torsion_atom_site_label_4
_geom_torsion
C6 C1 C2 C3 2.2(3)
B1 C1 C2 C3 -174.49(16)
C1 C2 C3 C4 -1.9(3)
C2 C3 C4 C5 0.0(3)
C3 C4 C5 C6 1.4(3)
C4 C5 C6 C1 -0.9(3)
C2 C1 C6 C5 -0.8(3)
B1 C1 C6 C5 175.84(17)
C13 P1 C7 C12 -135.9(2)
B1 P1 C7 C12 99.6(2)
C13 P1 C7 C8 97.2(3)
B1 P1 C7 C8 -27.3(3)
C12 C7 C8 C9 55.6(5)
P1 C7 C8 C9 -176.2(3)
C7 C8 C9 C10 -57.4(5)
C8 C9 C10 C11 62.4(4)
C9 C10 C11 C12 -66.3(5)
C8 C7 C12 C11 -58.7(4)
P1 C7 C12 C11 171.0(3)
C10 C11 C12 C7 65.3(5)
C13 P1 C7A C12A -63.0(5)
B1 P1 C7A C12A 172.8(4)
C13 P1 C7A C8A 62.5(7)
B1 P1 C7A C8A -61.7(7)
C12A C7A C8A C9A -62.9(10)
P1 C7A C8A C9A 172.0(6)
C7A C8A C9A C10A 60.3(10)
C8A C9A C10A C11A -71.5(8)
C9A C10A C11A C12A 78.6(7)
C8A C7A C12A C11A 76.2(8)
P1 C7A C12A C11A -155.9(5)
C10A C11A C12A C7A -79.3(7)
C7A P1 C13 C18 -46.8(3)
B1 P1 C13 C18 69.88(13)
C7 P1 C13 C18 -53.90(15)
C7A P1 C13 C14 80.6(3)
B1 P1 C13 C14 -162.75(11)
C7 P1 C13 C14 73.47(13)
C18 C13 C14 C15 -57.18(17)
P1 C13 C14 C15 172.05(11)
C13 C14 C15 C16 55.88(18)
C14 C15 C16 C17 -54.22(19)
C15 C16 C17 C18 54.23(19)
C16 C17 C18 C13 -56.21(17)
C14 C13 C18 C17 57.41(17)
P1 C13 C18 C17 -174.49(11)
C25 P2 C19 C20 -51.35(13)
B1 P2 C19 C20 71.30(13)
C25 P2 C19 C24 75.29(11)
B1 P2 C19 C24 -162.06(10)
C24 C19 C20 C21 56.63(16)
P2 C19 C20 C21 -176.83(11)
C19 C20 C21 C22 -56.35(18)
C20 C21 C22 C23 54.54(18)
C21 C22 C23 C24 -53.79(18)
C22 C23 C24 C19 55.00(18)
C20 C19 C24 C23 -56.25(16)
P2 C19 C24 C23 173.17(11)
C19 P2 C25 C26 -142.82(12)
B1 P2 C25 C26 92.09(13)
C19 P2 C25 C30 90.04(14)
B1 P2 C25 C30 -35.05(15)
C30 C25 C26 C27 -55.5(2)
P2 C25 C26 C27 174.87(12)
C25 C26 C27 C28 56.7(2)
C26 C27 C28 C29 -57.1(2)
C27 C28 C29 C30 56.8(2)
C26 C25 C30 C29 55.0(2)
P2 C25 C30 C29 -177.33(13)
C28 C29 C30 C25 -56.1(2)
C2 C1 B1 P2 -52.16(18)
C6 C1 B1 P2 131.29(15)
C2 C1 B1 P1 125.55(15)
C6 C1 B1 P1 -51.00(19)
C19 P2 B1 C1 -172.09(11)
C25 P2 B1 C1 -52.69(14)
C19 P2 B1 P1 10.71(15)
C25 P2 B1 P1 130.11(11)
C13 P1 B1 C1 -165.49(11)
C7A P1 B1 C1 -39.9(3)
C7 P1 B1 C1 -47.36(15)
C13 P1 B1 P2 11.74(15)
C7A P1 B1 P2 137.4(3)
C7 P1 B1 P2 129.88(14)
